data_2232924
loop_
_publ_author_name
'Jing, Lin-Lin'
'Ma, Hui-Ping'
'He, Lei'
'Fan, Peng-Cheng'
'Jia, Zheng-Ping'

_publ_section_title
;
 2-[2-(2-Hydroxyethoxy)phenyl]-4,4,5,5-tetramethyl-2-imidazoline-1-oxyl
 3-oxide
;
_journal_coeditor_code RK2315
_journal_issue 12
_journal_name_full 'Acta Crystallographica Section E'
_journal_page_first o3503
_journal_paper_doi 10.1107/S1600536811050860
_journal_volume 67
_journal_year 2011
_chemical_formula_iupac 'C15 H21 N2 O4'
_chemical_formula_moiety 'C15 H21 N2 O4'
_chemical_formula_sum 'C15 H21 N2 O4'
_chemical_formula_weight 293.34
_chemical_name_systematic
;
2-[2-(2-Hydroxyethoxy)phenyl]-4,4,5,5-tetramethyl-2-imidazoline-1-oxyl 3-oxide
;
_space_group_IT_number 29
_symmetry_cell_setting orthorhombic
_symmetry_space_group_name_Hall 'P 2c -2ac'
_symmetry_space_group_name_H-M 'P c a 21'
_atom_sites_solution_hydrogens geom
_atom_sites_solution_primary direct
_atom_sites_solution_secondary difmap
_audit_creation_method SHELXL97
_cell_angle_alpha 90.00
_cell_angle_beta 90.00
_cell_angle_gamma 90.00
_cell_formula_units_Z 4
_cell_length_a 14.458(7)
_cell_length_b 10.187(5)
_cell_length_c 10.670(5)
_cell_measurement_reflns_used 2696
_cell_measurement_temperature 296(2)
_cell_measurement_theta_max 23.25
_cell_measurement_theta_min 2.82
_cell_volume 1571.5(13)
_computing_cell_refinement '<i>SAINT</i> (Bruker, 2007)'
_computing_data_collection '<i>APEX2</i> (Bruker, 2007)'
_computing_data_reduction '<i>SAINT</i> (Bruker, 2007)'
_computing_molecular_graphics '<i>ORTEP-3</i> (Farrugia, 1997)'
_computing_publication_material '<i>SHELXTL</i> (Sheldrick, 2008) and <i>PLATON</i> (Spek, 2009)'
_computing_structure_refinement '<i>SHELXL97</i> (Sheldrick, 2008)'
_computing_structure_solution '<i>SHELXS97</i> (Sheldrick, 2008)'
_diffrn_ambient_temperature 296(2)
_diffrn_measured_fraction_theta_full 0.999
_diffrn_measured_fraction_theta_max 0.999
_diffrn_measurement_device_type 'Bruker APEXII CCD'
_diffrn_measurement_method '\f and \w scans'
_diffrn_radiation_monochromator graphite
_diffrn_radiation_source 'fine--focus sealed tube'
_diffrn_radiation_type MoK\a
_diffrn_radiation_wavelength 0.71073
_diffrn_reflns_av_R_equivalents 0.0379
_diffrn_reflns_av_sigmaI/netI 0.0228
_diffrn_reflns_limit_h_max 17
_diffrn_reflns_limit_h_min -17
_diffrn_reflns_limit_k_max 12
_diffrn_reflns_limit_k_min -11
_diffrn_reflns_limit_l_max 12
_diffrn_reflns_limit_l_min -12
_diffrn_reflns_number 10740
_diffrn_reflns_theta_full 25.49
_diffrn_reflns_theta_max 25.49
_diffrn_reflns_theta_min 2.45
_exptl_absorpt_coefficient_mu 0.090
_exptl_absorpt_correction_T_max 0.9830
_exptl_absorpt_correction_T_min 0.9795
_exptl_absorpt_correction_type multi-scan
_exptl_absorpt_process_details '(<i>SADABS</i>; Bruker, 2007)'
_exptl_crystal_colour red
_exptl_crystal_density_diffrn 1.240
_exptl_crystal_density_method 'not measured'
_exptl_crystal_description block
_exptl_crystal_F_000 628
_exptl_crystal_size_max 0.23
_exptl_crystal_size_mid 0.20
_exptl_crystal_size_min 0.19
_refine_diff_density_max 0.110
_refine_diff_density_min -0.136
_refine_ls_extinction_method none
_refine_ls_goodness_of_fit_ref 1.048
_refine_ls_hydrogen_treatment constr
_refine_ls_matrix_type full
_refine_ls_number_parameters 195
_refine_ls_number_reflns 1547
_refine_ls_number_restraints 1
_refine_ls_restrained_S_all 1.047
_refine_ls_R_factor_all 0.0572
_refine_ls_R_factor_gt 0.0422
_refine_ls_shift/su_max 0.000
_refine_ls_shift/su_mean 0.000
_refine_ls_structure_factor_coef Fsqd
_refine_ls_weighting_details 'calc w=1/[\s^2^(Fo^2^)+(0.0518P)^2^+0.2870P] where P=(Fo^2^+2Fc^2^)/3'
_refine_ls_weighting_scheme calc
_refine_ls_wR_factor_gt 0.0976
_refine_ls_wR_factor_ref 0.1068
_reflns_number_gt 1245
_reflns_number_total 1547
_reflns_threshold_expression I>2\s(I)
_cod_data_source_file rk2315.cif
_cod_data_source_block I
_cod_database_code 2232924
_cod_database_fobs_code 2232924

loop_
_symmetry_equiv_pos_as_xyz
'x, y, z'
'-x, -y, z+1/2'
'x+1/2, -y, z'
'-x+1/2, y, z+1/2'

loop_
_atom_site_type_symbol
_atom_site_label
_atom_site_fract_x
_atom_site_fract_y
_atom_site_fract_z
_atom_site_U_iso_or_equiv
_atom_site_adp_type
_atom_site_calc_flag
_atom_site_refinement_flags
_atom_site_occupancy
_atom_site_symmetry_multiplicity
C C1 0.9017(2) 0.8466(3) 0.2894(4) 0.0611(10) Uani d . 1 1
C C2 0.9954(3) 0.9121(4) 0.3217(4) 0.0651(10) Uani d . 1 1
C C3 0.95885(19) 0.7595(3) 0.4802(3) 0.0464(8) Uani d . 1 1
C C4 0.9624(2) 0.6861(3) 0.5974(3) 0.0461(7) Uani d . 1 1
C C5 0.8832(3) 0.6738(4) 0.6705(4) 0.0636(10) Uani d . 1 1
H H5 0.8274 0.7071 0.6410 0.076 Uiso calc R 1 1
C C6 0.8859(3) 0.6144(4) 0.7837(5) 0.0804(14) Uani d . 1 1
H H6 0.8327 0.6074 0.8321 0.097 Uiso calc R 1 1
C C7 0.9683(3) 0.5645(4) 0.8264(5) 0.0793(12) Uani d . 1 1
H H7 0.9705 0.5253 0.9050 0.095 Uiso calc R 1 1
C C8 1.0473(3) 0.5710(3) 0.7558(4) 0.0632(10) Uani d . 1 1
H H8 1.1023 0.5356 0.7858 0.076 Uiso calc R 1 1
C C9 1.0443(2) 0.6313(3) 0.6386(3) 0.0469(8) Uani d . 1 1
C C10 1.2080(2) 0.6121(4) 0.6047(5) 0.0749(11) Uani d . 1 1
H H10A 1.2186 0.5184 0.6130 0.090 Uiso calc R 1 1
H H10B 1.2165 0.6529 0.6860 0.090 Uiso calc R 1 1
C C11 1.2719(3) 0.6687(6) 0.5129(5) 0.0959(16) Uani d . 1 1
H H11A 1.3346 0.6439 0.5348 0.115 Uiso calc R 1 1
H H11B 1.2584 0.6322 0.4309 0.115 Uiso calc R 1 1
C C12 0.8185(3) 0.9359(4) 0.3095(8) 0.115(2) Uani d . 1 1
H H12A 0.7632 0.8839 0.3127 0.173 Uiso calc R 1 1
H H12B 0.8143 0.9973 0.2415 0.173 Uiso calc R 1 1
H H12C 0.8257 0.9828 0.3869 0.173 Uiso calc R 1 1
C C13 0.8961(4) 0.7819(5) 0.1625(4) 0.0905(15) Uani d . 1 1
H H13A 0.9469 0.7220 0.1529 0.136 Uiso calc R 1 1
H H13B 0.8991 0.8477 0.0983 0.136 Uiso calc R 1 1
H H13C 0.8389 0.7347 0.1557 0.136 Uiso calc R 1 1
C C14 0.9919(5) 1.0609(4) 0.3315(6) 0.134(3) Uani d . 1 1
H H14A 0.9462 1.0858 0.3924 0.201 Uiso calc R 1 1
H H14B 0.9759 1.0975 0.2515 0.201 Uiso calc R 1 1
H H14C 1.0513 1.0934 0.3570 0.201 Uiso calc R 1 1
C C15 1.0746(3) 0.8629(9) 0.2416(5) 0.139(3) Uani d . 1 1
H H15A 1.1323 0.8875 0.2794 0.209 Uiso calc R 1 1
H H15B 1.0704 0.9009 0.1595 0.209 Uiso calc R 1 1
H H15C 1.0713 0.7690 0.2352 0.209 Uiso calc R 1 1
N N1 0.89542(17) 0.7436(3) 0.3891(3) 0.0524(7) Uani d . 1 1
N N2 1.01428(18) 0.8600(2) 0.4494(3) 0.0505(7) Uani d . 1 1
O O1 0.83122(15) 0.6579(2) 0.3892(3) 0.0682(7) Uani d . 1 1
O O2 1.07936(16) 0.9064(2) 0.5172(2) 0.0612(6) Uani d . 1 1
O O3 1.11657(14) 0.6369(2) 0.5582(2) 0.0522(6) Uani d . 1 1
O O4 1.2663(2) 0.8039(4) 0.5064(5) 0.1191(15) Uani d . 1 1
H H4 1.2119 0.8265 0.5099 0.179 Uiso calc R 1 1

loop_
_atom_site_aniso_label
_atom_site_aniso_U_11
_atom_site_aniso_U_22
_atom_site_aniso_U_33
_atom_site_aniso_U_12
_atom_site_aniso_U_13
_atom_site_aniso_U_23
C1 0.063(2) 0.0458(19) 0.074(3) 0.0010(16) -0.0135(19) 0.0018(18)
C2 0.077(3) 0.064(2) 0.054(2) -0.0238(19) -0.009(2) 0.0130(19)
C3 0.0374(15) 0.0421(17) 0.060(2) -0.0002(13) 0.0027(15) -0.0036(14)
C4 0.0460(16) 0.0375(16) 0.0550(19) -0.0034(13) 0.0071(15) -0.0021(15)
C5 0.056(2) 0.056(2) 0.079(3) -0.0072(17) 0.0181(19) -0.004(2)
C6 0.088(3) 0.069(3) 0.085(3) -0.017(2) 0.042(3) 0.006(2)
C7 0.109(3) 0.063(2) 0.066(2) -0.015(2) 0.021(3) 0.017(2)
C8 0.076(2) 0.048(2) 0.065(2) -0.0004(18) -0.001(2) 0.0116(18)
C9 0.0517(18) 0.0333(16) 0.056(2) -0.0035(13) 0.0059(16) -0.0031(15)
C10 0.051(2) 0.081(3) 0.093(3) 0.0064(19) -0.005(2) 0.010(3)
C11 0.052(2) 0.135(5) 0.101(4) -0.002(3) 0.002(3) -0.001(3)
C12 0.091(3) 0.071(3) 0.184(6) 0.027(2) -0.010(4) 0.018(4)
C13 0.118(4) 0.084(3) 0.070(3) -0.029(3) -0.022(3) 0.003(2)
C14 0.210(6) 0.069(3) 0.123(4) -0.059(4) -0.085(5) 0.045(3)
C15 0.074(3) 0.285(9) 0.059(3) -0.037(4) 0.007(2) -0.004(4)
N1 0.0412(14) 0.0455(15) 0.0705(18) -0.0027(12) -0.0021(14) -0.0004(14)
N2 0.0514(15) 0.0435(14) 0.0565(16) -0.0070(12) -0.0023(14) 0.0029(13)
O1 0.0477(12) 0.0592(15) 0.0977(19) -0.0149(11) -0.0061(14) -0.0009(14)
O2 0.0633(14) 0.0583(14) 0.0620(14) -0.0200(12) -0.0142(13) 0.0013(12)
O3 0.0411(11) 0.0581(13) 0.0573(15) 0.0037(10) 0.0004(10) -0.0029(11)
O4 0.0635(18) 0.130(3) 0.164(4) -0.026(2) -0.006(2) 0.056(3)

loop_
_atom_type_symbol
_atom_type_description
_atom_type_scat_dispersion_real
_atom_type_scat_dispersion_imag
_atom_type_scat_source
C C 0.0033 0.0016 'International Tables Vol C Tables 4.2.6.8 and 6.1.1.4'
H H 0.0000 0.0000 'International Tables Vol C Tables 4.2.6.8 and 6.1.1.4'
N N 0.0061 0.0033 'International Tables Vol C Tables 4.2.6.8 and 6.1.1.4'
O O 0.0106 0.0060 'International Tables Vol C Tables 4.2.6.8 and 6.1.1.4'

loop_
_geom_angle_atom_site_label_1
_geom_angle_atom_site_label_2
_geom_angle_atom_site_label_3
_geom_angle
N1 C1 C13 109.1(3)
N1 C1 C12 105.7(4)
C13 C1 C12 110.2(4)
N1 C1 C2 101.3(3)
C13 C1 C2 115.8(4)
C12 C1 C2 113.7(3)
N2 C2 C15 105.1(4)
N2 C2 C14 107.4(3)
C15 C2 C14 113.3(5)
N2 C2 C1 102.1(3)
C15 C2 C1 113.2(4)
C14 C2 C1 114.6(4)
N2 C3 N1 108.8(3)
N2 C3 C4 125.5(3)
N1 C3 C4 125.6(3)
C9 C4 C5 119.4(3)
C9 C4 C3 120.7(3)
C5 C4 C3 119.9(3)
C6 C5 C4 121.1(4)
C6 C5 H5 119.4
C4 C5 H5 119.4
C5 C6 C7 119.2(4)
C5 C6 H6 120.4
C7 C6 H6 120.4
C8 C7 C6 121.5(4)
C8 C7 H7 119.2
C6 C7 H7 119.2
C7 C8 C9 119.3(4)
C7 C8 H8 120.4
C9 C8 H8 120.4
O3 C9 C4 116.3(3)
O3 C9 C8 124.3(3)
C4 C9 C8 119.3(3)
O3 C10 C11 106.3(3)
O3 C10 H10A 110.5
C11 C10 H10A 110.5
O3 C10 H10B 110.5
C11 C10 H10B 110.5
H10A C10 H10B 108.7
O4 C11 C10 112.9(4)
O4 C11 H11A 109.0
C10 C11 H11A 109.0
O4 C11 H11B 109.0
C10 C11 H11B 109.0
H11A C11 H11B 107.8
C1 C12 H12A 109.5
C1 C12 H12B 109.5
H12A C12 H12B 109.5
C1 C12 H12C 109.5
H12A C12 H12C 109.5
H12B C12 H12C 109.5
C1 C13 H13A 109.5
C1 C13 H13B 109.5
H13A C13 H13B 109.5
C1 C13 H13C 109.5
H13A C13 H13C 109.5
H13B C13 H13C 109.5
C2 C14 H14A 109.5
C2 C14 H14B 109.5
H14A C14 H14B 109.5
C2 C14 H14C 109.5
H14A C14 H14C 109.5
H14B C14 H14C 109.5
C2 C15 H15A 109.5
C2 C15 H15B 109.5
H15A C15 H15B 109.5
C2 C15 H15C 109.5
H15A C15 H15C 109.5
H15B C15 H15C 109.5
O1 N1 C3 125.3(3)
O1 N1 C1 121.7(3)
C3 N1 C1 112.8(3)
O2 N2 C3 125.7(3)
O2 N2 C2 121.4(3)
C3 N2 C2 112.8(3)
C9 O3 C10 119.0(3)
C11 O4 H4 109.5

loop_
_geom_bond_atom_site_label_1
_geom_bond_atom_site_label_2
_geom_bond_distance
C1 N1 1.498(5)
C1 C13 1.508(6)
C1 C12 1.522(5)
C1 C2 1.550(5)
C2 N2 1.488(5)
C2 C15 1.514(7)
C2 C14 1.520(6)
C3 N2 1.341(4)
C3 N1 1.346(4)
C3 C4 1.458(5)
C4 C9 1.381(4)
C4 C5 1.391(5)
C5 C6 1.352(6)
C5 H5 0.9300
C6 C7 1.372(6)
C6 H6 0.9300
C7 C8 1.369(6)
C7 H7 0.9300
C8 C9 1.394(5)
C8 H8 0.9300
C9 O3 1.353(4)
C10 O3 1.435(4)
C10 C11 1.464(6)
C10 H10A 0.9700
C10 H10B 0.9700
C11 O4 1.381(6)
C11 H11A 0.9700
C11 H11B 0.9700
C12 H12A 0.9600
C12 H12B 0.9600
C12 H12C 0.9600
C13 H13A 0.9600
C13 H13B 0.9600
C13 H13C 0.9600
C14 H14A 0.9600
C14 H14B 0.9600
C14 H14C 0.9600
C15 H15A 0.9600
C15 H15B 0.9600
C15 H15C 0.9600
N1 O1 1.274(3)
N2 O2 1.277(3)
O4 H4 0.8200

loop_
_geom_hbond_atom_site_label_D
_geom_hbond_atom_site_label_H
_geom_hbond_atom_site_label_A
_geom_hbond_site_symmetry_A
_geom_hbond_distance_DH
_geom_hbond_distance_HA
_geom_hbond_distance_DA
_geom_hbond_angle_DHA
C8 H8 O1 2_765 0.93 2.45 3.248(5) 143
C6 H6 O1 4_655 0.93 2.50 3.364(5) 155
C14 H14B Cg2 2_774 0.96 3.00 3.513(5) 115

loop_
_geom_torsion_atom_site_label_1
_geom_torsion_atom_site_label_2
_geom_torsion_atom_site_label_3
_geom_torsion_atom_site_label_4
_geom_torsion
N1 C1 C2 N2 -13.7(3)
C13 C1 C2 N2 -131.6(3)
C12 C1 C2 N2 99.3(4)
N1 C1 C2 C15 98.7(4)
C13 C1 C2 C15 -19.2(5)
C12 C1 C2 C15 -148.3(5)
N1 C1 C2 C14 -129.4(4)
C13 C1 C2 C14 112.7(5)
C12 C1 C2 C14 -16.5(6)
N2 C3 C4 C9 -52.9(4)
N1 C3 C4 C9 132.0(3)
N2 C3 C4 C5 125.4(3)
N1 C3 C4 C5 -49.7(4)
C9 C4 C5 C6 3.1(5)
C3 C4 C5 C6 -175.3(3)
C4 C5 C6 C7 -0.6(6)
C5 C6 C7 C8 -1.4(7)
C6 C7 C8 C9 0.9(6)
C5 C4 C9 O3 174.4(3)
C3 C4 C9 O3 -7.2(4)
C5 C4 C9 C8 -3.6(5)
C3 C4 C9 C8 174.8(3)
C7 C8 C9 O3 -176.2(3)
C7 C8 C9 C4 1.7(5)
O3 C10 C11 O4 66.3(5)
N2 C3 N1 O1 -179.0(3)
C4 C3 N1 O1 -3.2(5)
N2 C3 N1 C1 -4.4(4)
C4 C3 N1 C1 171.4(3)
C13 C1 N1 O1 -50.7(4)
C12 C1 N1 O1 67.9(4)
C2 C1 N1 O1 -173.3(3)
C13 C1 N1 C3 134.5(3)
C12 C1 N1 C3 -107.0(4)
C2 C1 N1 C3 11.9(4)
N1 C3 N2 O2 176.5(3)
C4 C3 N2 O2 0.7(5)
N1 C3 N2 C2 -5.9(4)
C4 C3 N2 C2 178.3(3)
C15 C2 N2 O2 72.3(4)
C14 C2 N2 O2 -48.5(5)
C1 C2 N2 O2 -169.4(3)
C15 C2 N2 C3 -105.4(4)
C14 C2 N2 C3 133.8(4)
C1 C2 N2 C3 12.9(4)
C4 C9 O3 C10 164.8(3)
C8 C9 O3 C10 -17.3(5)
C11 C10 O3 C9 -160.6(3)
